data_4504503
loop_
_publ_author_name
'Olmstead, Marilyn M.'
'Nurco, Daniel J.'

_publ_section_title
;
 Fluorinated Tetraphenylporphyrins as Cocrystallizing Agents for C60and
 C70
;
_journal_issue 1
_journal_name_full 'Crystal Growth &amp; Design'
_journal_page_first 109
_journal_paper_doi 10.1021/cg050225r
_journal_volume 6
_journal_year 2006
_chemical_formula_moiety 'C44 H8 Cl F20 Fe N4, C70'
_chemical_formula_sum 'C114 H8 Cl F20 Fe N4'
_chemical_formula_weight 1904.54
_chemical_name_common C70.ClFeF20TPP
_chemical_name_systematic
; 
 ? 
;
_space_group_IT_number 36
_symmetry_cell_setting orthorhombic
_symmetry_space_group_name_Hall 'C 2c -2'
_symmetry_space_group_name_H-M 'C m c 21'
_atom_sites_solution_hydrogens geom
_atom_sites_solution_primary direct
_atom_sites_solution_secondary difmap
_audit_creation_method SHELXL-97
_cell_angle_alpha 90.00
_cell_angle_beta 90.00
_cell_angle_gamma 90.00
_cell_formula_units_Z 4
_cell_length_a 24.123(4)
_cell_length_b 19.831(3)
_cell_length_c 14.441(3)
_cell_measurement_reflns_used 960
_cell_measurement_temperature 18(3)
_cell_measurement_theta_max 20.0
_cell_measurement_theta_min 2.8
_cell_volume 6908(2)
_computing_cell_refinement SMART
_computing_data_collection 'SMART 5.054 (Bruker, 2002)'
_computing_data_reduction 'SAINT 6.35A (Bruker, 2002)'
_computing_molecular_graphics 'SHELXTL 5.1, XP (Sheldrick, 1994)'
_computing_publication_material SHELXL97
_computing_structure_refinement 'SHELXL97 (Sheldrick, 1997)'
_computing_structure_solution 'SHELXS97 (Sheldrick, 1990)'
_diffrn_ambient_temperature 18(3)
_diffrn_detector_area_resol_mean 8.3
_diffrn_measured_fraction_theta_full 0.999
_diffrn_measured_fraction_theta_max 0.999
_diffrn_measurement_device_type 'Bruker SMART 1000'
_diffrn_measurement_method \w
_diffrn_radiation_monochromator graphite
_diffrn_radiation_source 'normal-focus sealed tube'
_diffrn_radiation_type MoK\a
_diffrn_radiation_wavelength 0.71073
_diffrn_reflns_av_R_equivalents 0.1106
_diffrn_reflns_av_sigmaI/netI 0.1454
_diffrn_reflns_limit_h_max 33
_diffrn_reflns_limit_h_min -33
_diffrn_reflns_limit_k_max 27
_diffrn_reflns_limit_k_min -14
_diffrn_reflns_limit_l_max 20
_diffrn_reflns_limit_l_min -20
_diffrn_reflns_number 30610
_diffrn_reflns_theta_full 30.00
_diffrn_reflns_theta_max 30.00
_diffrn_reflns_theta_min 2.49
_diffrn_standards_number 0
_exptl_absorpt_coefficient_mu 0.382
_exptl_absorpt_correction_T_max 0.959
_exptl_absorpt_correction_T_min 0.914
_exptl_absorpt_correction_type multi-scan
_exptl_absorpt_process_details 'SADABS 2.05 (Sheldrick, 2002)'
_exptl_crystal_colour black
_exptl_crystal_density_diffrn 1.831
_exptl_crystal_density_method 'not measured'
_exptl_crystal_description plate
_exptl_crystal_F_000 3772
_exptl_crystal_size_max 0.24
_exptl_crystal_size_mid 0.17
_exptl_crystal_size_min 0.11
_refine_diff_density_max 0.592
_refine_diff_density_min -0.851
_refine_diff_density_rms 0.116
_refine_ls_abs_structure_details 'Flack H D (1983), Acta Cryst. A39, 876-881'
_refine_ls_abs_structure_Flack -0.01(3)
_refine_ls_extinction_method none
_refine_ls_goodness_of_fit_ref 1.028
_refine_ls_hydrogen_treatment refall
_refine_ls_matrix_type full
_refine_ls_number_parameters 668
_refine_ls_number_reflns 10163
_refine_ls_number_restraints 1
_refine_ls_restrained_S_all 1.028
_refine_ls_R_factor_all 0.1463
_refine_ls_R_factor_gt 0.0608
_refine_ls_shift/su_max 0.000
_refine_ls_shift/su_mean 0.000
_refine_ls_structure_factor_coef Fsqd
_refine_ls_weighting_details 'calc w=1/[\s^2^(Fo^2^)+(0.0535P)^2^+11.3508P] where P=(Fo^2^+2Fc^2^)/3'
_refine_ls_weighting_scheme calc
_refine_ls_wR_factor_gt 0.1174
_refine_ls_wR_factor_ref 0.1597
_reflns_number_gt 5716
_reflns_number_total 10163
_reflns_threshold_expression I>2\s(I)
_cod_data_source_file cg050225rsi20050410_022719.cif
_cod_data_source_block Compound4
_cod_database_code 4504503

loop_
_symmetry_equiv_pos_as_xyz
'x, y, z'
'-x, -y, z+1/2'
'x, -y, z+1/2'
'-x, y, z'
'x+1/2, y+1/2, z'
'-x+1/2, -y+1/2, z+1/2'
'x+1/2, -y+1/2, z+1/2'
'-x+1/2, y+1/2, z'

loop_
_atom_site_label
_atom_site_type_symbol
_atom_site_fract_x
_atom_site_fract_y
_atom_site_fract_z
_atom_site_U_iso_or_equiv
_atom_site_adp_type
_atom_site_occupancy
_atom_site_symmetry_multiplicity
_atom_site_calc_flag
_atom_site_refinement_flags
Fe1 Fe 0.5000 0.35439(5) 0.60426(6) 0.0121(2) Uani 1 2 d S
Cl1 Cl 0.5000 0.40371(10) 0.73986(11) 0.0217(4) Uani 1 2 d S
F1 F 0.37374(12) 0.47834(14) 0.30867(18) 0.0188(6) Uani 1 1 d .
F2 F 0.30304(12) 0.57634(15) 0.25414(18) 0.0221(7) Uani 1 1 d .
F3 F 0.25049(12) 0.65324(15) 0.3828(2) 0.0235(7) Uani 1 1 d .
F4 F 0.26878(12) 0.63267(15) 0.56453(19) 0.0227(7) Uani 1 1 d .
F5 F 0.33744(11) 0.53274(14) 0.62052(17) 0.0192(6) Uani 1 1 d .
F6 F 0.36222(12) 0.10799(14) 0.58835(19) 0.0213(6) Uani 1 1 d .
F7 F 0.28493(13) 0.03235(15) 0.6761(2) 0.0241(7) Uani 1 1 d .
F8 F 0.23751(13) 0.07855(15) 0.8350(2) 0.0270(7) Uani 1 1 d .
F9 F 0.26598(13) 0.20085(16) 0.9037(2) 0.0262(7) Uani 1 1 d .
F10 F 0.34440(12) 0.27576(15) 0.81740(19) 0.0214(7) Uani 1 1 d .
N1 N 0.5000 0.4329(3) 0.5114(4) 0.0140(12) Uani 1 2 d S
N2 N 0.41574(16) 0.3442(2) 0.5768(3) 0.0129(8) Uani 1 1 d .
N3 N 0.5000 0.2539(3) 0.6389(4) 0.0143(12) Uani 1 2 d S
C1 C 0.4721(2) 0.5311(2) 0.4406(3) 0.0153(10) Uani 1 1 d .
H1 H 0.452(2) 0.568(3) 0.415(3) 0.017(14) Uiso 1 1 d .
C2 C 0.4539(2) 0.4699(2) 0.4848(3) 0.0145(10) Uani 1 1 d .
C3 C 0.39955(19) 0.4511(2) 0.4970(3) 0.0120(9) Uani 1 1 d .
C4 C 0.3810(2) 0.3923(3) 0.5381(3) 0.0152(10) Uani 1 1 d .
C5 C 0.3241(2) 0.3709(2) 0.5465(3) 0.0127(10) Uani 1 1 d .
H5 H 0.2914(19) 0.394(2) 0.519(3) 0.006(12) Uiso 1 1 d .
C6 C 0.3247(2) 0.3112(2) 0.5913(3) 0.0164(10) Uani 1 1 d .
H6 H 0.291(3) 0.283(3) 0.606(5) 0.06(2) Uiso 1 1 d .
C7 C 0.38165(18) 0.2942(2) 0.6105(3) 0.0130(9) Uani 1 1 d .
C8 C 0.39920(19) 0.2365(2) 0.6567(3) 0.0121(9) Uani 1 1 d .
C9 C 0.45449(19) 0.2170(2) 0.6680(3) 0.0127(9) Uani 1 1 d .
C10 C 0.47224(19) 0.1570(3) 0.7146(3) 0.0147(10) Uani 1 1 d .
H10 H 0.443(2) 0.129(3) 0.744(3) 0.018(14) Uiso 1 1 d .
C11 C 0.35682(18) 0.5018(2) 0.4660(3) 0.0117(9) Uani 1 1 d .
C12 C 0.3476(2) 0.5152(2) 0.3725(3) 0.0156(10) Uani 1 1 d .
C13 C 0.3118(2) 0.5655(2) 0.3444(3) 0.0143(10) Uani 1 1 d .
C14 C 0.2849(2) 0.6035(3) 0.4088(3) 0.0176(11) Uani 1 1 d .
C15 C 0.29389(19) 0.5923(3) 0.5021(3) 0.0138(10) Uani 1 1 d .
C16 C 0.32882(19) 0.5416(3) 0.5294(3) 0.0137(10) Uani 1 1 d .
C17 C 0.35567(19) 0.1934(2) 0.7004(3) 0.0138(10) Uani 1 1 d .
C18 C 0.33984(19) 0.1312(3) 0.6674(3) 0.0157(10) Uani 1 1 d .
C19 C 0.3004(2) 0.0919(3) 0.7119(4) 0.0176(10) Uani 1 1 d .
C20 C 0.2760(2) 0.1156(3) 0.7909(4) 0.0194(11) Uani 1 1 d .
C21 C 0.2898(2) 0.1782(3) 0.8256(3) 0.0176(10) Uani 1 1 d .
C22 C 0.32994(19) 0.2159(2) 0.7806(3) 0.0135(10) Uani 1 1 d .
C23 C 0.5000 0.0091(4) 0.2203(6) 0.032(2) Uani 1 2 d S
C24 C 0.5000 0.0134(4) 0.1181(6) 0.0300(19) Uani 1 2 d S
C25 C 0.5000 0.1081(4) -0.0354(5) 0.0200(16) Uani 1 2 d S
C26 C 0.5000 0.1806(4) -0.0593(5) 0.0258(18) Uani 1 2 d S
C27 C 0.5000 0.3138(4) 0.0165(6) 0.033(2) Uani 1 2 d S
C28 C 0.5000 0.3544(4) 0.1027(6) 0.0280(16) Uani 1 2 d S
C29 C 0.5000 0.3439(4) 0.3043(6) 0.0289(18) Uani 1 2 d S
C30 C 0.5000 0.2948(4) 0.3818(5) 0.0290(19) Uani 1 2 d S
C31 C 0.5000 0.1538(4) 0.4298(6) 0.043(3) Uani 1 2 d S
C32 C 0.5000 0.0852(5) 0.3923(5) 0.044(3) Uani 1 2 d S
C33 C 0.4506(3) 0.0225(3) 0.2700(4) 0.0394(16) Uani 1 1 d .
C34 C 0.4507(3) 0.0319(3) 0.0737(4) 0.0294(13) Uani 1 1 d .
C35 C 0.4501(2) 0.0781(3) -0.0022(4) 0.0272(13) Uani 1 1 d .
C36 C 0.4498(2) 0.2167(3) -0.0484(4) 0.0270(13) Uani 1 1 d .
C37 C 0.4505(3) 0.2837(3) -0.0097(4) 0.0293(13) Uani 1 1 d .
C38 C 0.4498(2) 0.3587(3) 0.1555(4) 0.0284(13) Uani 1 1 d .
C39 C 0.4512(2) 0.3539(3) 0.2540(4) 0.0250(12) Uani 1 1 d .
C40 C 0.4510(2) 0.2619(3) 0.4031(4) 0.0271(13) Uani 1 1 d .
C41 C 0.4504(3) 0.1926(3) 0.4268(4) 0.0319(15) Uani 1 1 d .
C42 C 0.4503(3) 0.0608(3) 0.3543(4) 0.0381(16) Uani 1 1 d .
C43 C 0.3997(3) 0.0363(3) 0.2205(4) 0.0376(16) Uani 1 1 d .
C44 C 0.3999(3) 0.0412(3) 0.1266(4) 0.0350(15) Uani 1 1 d .
C45 C 0.3991(2) 0.1155(3) 0.0018(4) 0.0306(14) Uani 1 1 d .
C46 C 0.3995(2) 0.1841(3) -0.0206(4) 0.0340(15) Uani 1 1 d .
C47 C 0.3987(3) 0.2929(3) 0.0402(4) 0.0331(15) Uani 1 1 d .
C48 C 0.3988(2) 0.3288(3) 0.1217(4) 0.0329(14) Uani 1 1 d .
C49 C 0.3980(2) 0.3209(3) 0.2821(4) 0.0299(14) Uani 1 1 d .
C50 C 0.3986(2) 0.2768(3) 0.3543(4) 0.0300(14) Uani 1 1 d .
C51 C 0.3984(3) 0.1625(4) 0.3921(4) 0.0443(18) Uani 1 1 d .
C52 C 0.3982(3) 0.0988(4) 0.3576(4) 0.0414(17) Uani 1 1 d .
C53 C 0.3670(3) 0.0839(3) 0.2753(4) 0.0355(16) Uani 1 1 d .
C54 C 0.3670(2) 0.0932(3) 0.0800(4) 0.0351(15) Uani 1 1 d .
C55 C 0.3675(2) 0.2314(3) 0.0325(4) 0.0319(14) Uani 1 1 d .
C56 C 0.3674(2) 0.3068(3) 0.1994(5) 0.0359(15) Uani 1 1 d .
C57 C 0.3663(3) 0.2147(3) 0.3485(4) 0.0351(15) Uani 1 1 d .
C58 C 0.3358(3) 0.2012(3) 0.2686(4) 0.0363(16) Uani 1 1 d .
C59 C 0.3361(3) 0.1336(4) 0.2325(4) 0.0384(17) Uani 1 1 d .
C60 C 0.3363(3) 0.1385(4) 0.1322(5) 0.0444(18) Uani 1 1 d .
C61 C 0.3362(2) 0.2092(3) 0.1076(5) 0.0352(14) Uani 1 1 d .
C62 C 0.3359(2) 0.2476(4) 0.1932(4) 0.0364(16) Uani 1 1 d .

loop_
_atom_site_aniso_label
_atom_site_aniso_U_11
_atom_site_aniso_U_22
_atom_site_aniso_U_33
_atom_site_aniso_U_23
_atom_site_aniso_U_13
_atom_site_aniso_U_12
Fe1 0.0131(5) 0.0117(5) 0.0116(4) 0.0018(4) 0.000 0.000
Cl1 0.0220(9) 0.0288(11) 0.0145(8) -0.0069(7) 0.000 0.000
F1 0.0235(16) 0.0177(16) 0.0151(14) -0.0027(12) -0.0014(12) 0.0036(12)
F2 0.0267(17) 0.0259(18) 0.0138(14) 0.0020(13) -0.0067(12) 0.0028(13)
F3 0.0186(16) 0.0223(17) 0.0297(16) 0.0023(13) -0.0056(12) 0.0080(13)
F4 0.0233(16) 0.0232(17) 0.0216(15) -0.0022(12) 0.0036(12) 0.0093(13)
F5 0.0221(15) 0.0217(16) 0.0139(14) 0.0033(12) 0.0003(11) 0.0056(12)
F6 0.0248(15) 0.0178(15) 0.0213(15) -0.0019(12) 0.0052(12) -0.0013(13)
F7 0.0265(16) 0.0148(16) 0.0310(16) 0.0000(13) 0.0005(13) -0.0082(13)
F8 0.0221(16) 0.0258(18) 0.0330(17) 0.0104(14) 0.0053(13) -0.0111(14)
F9 0.0265(17) 0.0319(19) 0.0203(15) -0.0022(14) 0.0093(13) -0.0052(14)
F10 0.0225(16) 0.0191(17) 0.0228(15) -0.0023(13) 0.0037(12) -0.0041(13)
N1 0.014(3) 0.011(3) 0.018(3) -0.008(2) 0.000 0.000
N2 0.0150(19) 0.013(2) 0.0110(17) 0.0017(15) 0.0005(15) -0.0008(17)
N3 0.015(3) 0.010(3) 0.019(3) 0.000(2) 0.000 0.000
C1 0.019(2) 0.008(2) 0.020(2) 0.004(2) -0.0017(19) 0.002(2)
C2 0.022(3) 0.011(3) 0.011(2) -0.0016(18) 0.0031(18) 0.000(2)
C3 0.012(2) 0.010(2) 0.013(2) 0.0006(18) 0.0005(18) 0.0040(19)
C4 0.017(2) 0.018(3) 0.010(2) -0.0022(19) -0.0007(18) 0.001(2)
C5 0.014(2) 0.011(3) 0.013(2) 0.0024(18) -0.0009(18) -0.0008(19)
C6 0.015(2) 0.017(2) 0.017(3) 0.000(2) -0.0035(19) -0.001(2)
C7 0.012(2) 0.015(2) 0.013(2) 0.001(2) 0.0018(19) -0.0001(17)
C8 0.013(2) 0.011(2) 0.012(2) 0.0002(18) 0.0021(17) -0.0025(19)
C9 0.012(2) 0.015(2) 0.012(2) 0.0037(19) 0.0011(17) -0.0022(19)
C10 0.010(2) 0.018(3) 0.015(2) 0.002(2) -0.0003(18) 0.002(2)
C11 0.011(2) 0.010(2) 0.015(2) 0.0031(18) -0.0028(17) -0.0004(18)
C12 0.016(2) 0.015(3) 0.016(2) -0.0020(19) -0.0020(19) -0.0013(19)
C13 0.015(2) 0.014(3) 0.014(2) 0.0019(18) -0.0064(18) -0.0049(19)
C14 0.019(3) 0.017(3) 0.017(2) 0.010(2) 0.0012(19) 0.001(2)
C15 0.010(2) 0.019(3) 0.012(2) 0.000(2) 0.0062(17) 0.0028(19)
C16 0.011(2) 0.019(3) 0.011(2) 0.0054(19) -0.0023(18) 0.002(2)
C17 0.012(2) 0.015(3) 0.014(2) 0.0091(19) 0.0003(18) -0.0026(19)
C18 0.016(2) 0.016(3) 0.016(2) 0.0009(19) -0.0011(19) 0.001(2)
C19 0.012(2) 0.012(3) 0.029(3) 0.004(2) -0.0053(19) 0.001(2)
C20 0.013(2) 0.017(3) 0.028(3) 0.008(2) 0.003(2) -0.008(2)
C21 0.016(2) 0.018(3) 0.018(2) 0.001(2) 0.0049(19) 0.003(2)
C22 0.010(2) 0.009(2) 0.022(2) 0.0009(19) 0.0013(18) -0.0030(18)
C23 0.059(6) 0.005(4) 0.031(4) 0.005(3) 0.000 0.000
C24 0.039(5) 0.008(4) 0.043(5) -0.006(3) 0.000 0.000
C25 0.023(4) 0.026(4) 0.011(3) -0.009(3) 0.000 0.000
C26 0.035(5) 0.031(5) 0.012(3) -0.011(3) 0.000 0.000
C27 0.055(6) 0.017(4) 0.026(4) 0.012(3) 0.000 0.000
C28 0.044(5) 0.010(3) 0.030(4) 0.013(3) 0.000 0.000
C29 0.031(4) 0.019(4) 0.036(4) -0.010(4) 0.000 0.000
C30 0.034(5) 0.036(5) 0.017(4) -0.018(3) 0.000 0.000
C31 0.094(8) 0.016(5) 0.019(4) 0.002(3) 0.000 0.000
C32 0.091(8) 0.023(5) 0.017(4) 0.008(4) 0.000 0.000
C33 0.067(5) 0.017(3) 0.035(3) 0.001(3) 0.009(3) -0.010(3)
C34 0.042(4) 0.020(3) 0.027(3) -0.008(2) -0.001(3) -0.015(3)
C35 0.033(3) 0.028(3) 0.020(3) -0.009(2) 0.002(2) -0.008(3)
C36 0.035(3) 0.027(3) 0.019(3) 0.004(2) -0.008(2) 0.002(3)
C37 0.037(3) 0.031(3) 0.020(3) 0.007(2) -0.008(2) 0.004(3)
C38 0.030(3) 0.015(3) 0.041(3) -0.006(3) -0.005(3) 0.007(2)
C39 0.030(3) 0.013(3) 0.032(3) -0.002(2) 0.008(2) 0.005(2)
C40 0.028(3) 0.036(4) 0.017(3) -0.014(2) 0.003(2) 0.004(3)
C41 0.051(4) 0.033(4) 0.012(3) -0.007(2) 0.009(2) -0.013(3)
C42 0.067(5) 0.023(3) 0.024(3) 0.009(3) 0.010(3) -0.014(3)
C43 0.052(4) 0.028(4) 0.033(3) -0.005(3) 0.008(3) -0.018(3)
C44 0.045(4) 0.027(4) 0.033(3) -0.009(3) 0.012(3) -0.014(3)
C45 0.027(3) 0.038(4) 0.028(3) -0.011(3) -0.006(2) -0.004(3)
C46 0.025(3) 0.046(4) 0.030(3) -0.017(3) -0.010(2) 0.004(3)
C47 0.032(4) 0.035(4) 0.032(3) -0.006(3) -0.011(3) 0.013(3)
C48 0.023(3) 0.029(3) 0.046(4) -0.004(3) -0.006(3) 0.018(3)
C49 0.029(3) 0.025(3) 0.035(3) -0.011(3) 0.002(3) 0.009(2)
C50 0.032(3) 0.029(3) 0.029(3) -0.017(3) 0.007(3) 0.005(3)
C51 0.058(5) 0.045(4) 0.030(3) -0.013(3) 0.025(3) -0.019(4)
C52 0.053(4) 0.045(4) 0.026(3) -0.002(3) 0.013(3) -0.029(3)
C53 0.042(4) 0.034(4) 0.031(3) -0.012(3) 0.018(3) -0.017(3)
C54 0.023(3) 0.053(4) 0.030(3) -0.016(3) 0.004(2) -0.018(3)
C55 0.017(3) 0.039(4) 0.040(3) -0.007(3) -0.009(3) 0.004(3)
C56 0.025(3) 0.031(4) 0.051(4) -0.011(3) -0.001(3) 0.014(3)
C57 0.028(3) 0.040(4) 0.037(3) -0.014(3) 0.017(3) -0.009(3)
C58 0.027(3) 0.041(4) 0.042(4) -0.014(3) 0.016(3) -0.009(3)
C59 0.027(3) 0.057(5) 0.032(3) -0.015(3) 0.013(3) -0.022(3)
C60 0.023(3) 0.057(5) 0.054(4) -0.019(3) 0.004(3) -0.016(3)
C61 0.016(3) 0.044(4) 0.046(4) -0.006(3) -0.002(3) 0.003(2)
C62 0.015(3) 0.050(5) 0.044(4) -0.014(3) 0.002(3) -0.001(3)

loop_
_atom_type_symbol
_atom_type_description
_atom_type_scat_dispersion_real
_atom_type_scat_dispersion_imag
_atom_type_scat_source
C C 0.0033 0.0016 'International Tables Vol C Tables 4.2.6.8 and 6.1.1.4'
H H 0.0000 0.0000 'International Tables Vol C Tables 4.2.6.8 and 6.1.1.4'
N N 0.0061 0.0033 'International Tables Vol C Tables 4.2.6.8 and 6.1.1.4'
F F 0.0171 0.0103 'International Tables Vol C Tables 4.2.6.8 and 6.1.1.4'
Fe Fe 0.3463 0.8444 'International Tables Vol C Tables 4.2.6.8 and 6.1.1.4'
Cl Cl 0.1484 0.1585 'International Tables Vol C Tables 4.2.6.8 and 6.1.1.4'

loop_
_geom_angle_atom_site_label_1
_geom_angle_atom_site_label_2
_geom_angle_atom_site_label_3
_geom_angle
_geom_angle_site_symmetry_1
_geom_angle_site_symmetry_3
N1 Fe1 N3 153.3(2) . .
N1 Fe1 N2 87.08(11) . .
N3 Fe1 N2 87.26(12) . .
N1 Fe1 N2 87.08(11) . 4_655
N3 Fe1 N2 87.26(12) . 4_655
N2 Fe1 N2 155.3(2) . 4_655
N1 Fe1 Cl1 104.21(16) . .
N3 Fe1 Cl1 102.45(16) . .
N2 Fe1 Cl1 102.36(11) . .
N2 Fe1 Cl1 102.36(11) 4_655 .
C2 N1 C2 106.5(6) 4_655 .
C2 N1 Fe1 125.6(3) 4_655 .
C2 N1 Fe1 125.6(3) . .
C7 N2 C4 106.0(4) . .
C7 N2 Fe1 125.8(3) . .
C4 N2 Fe1 126.9(3) . .
C9 N3 C9 105.0(5) 4_655 .
C9 N3 Fe1 125.9(3) 4_655 .
C9 N3 Fe1 125.9(3) . .
C1 C1 C2 107.7(3) 4_655 .
C1 C1 H1 120(3) 4_655 .
C2 C1 H1 132(3) . .
C3 C2 N1 125.8(5) . .
C3 C2 C1 125.2(4) . .
N1 C2 C1 109.0(4) . .
C2 C3 C4 126.3(4) . .
C2 C3 C11 115.7(4) . .
C4 C3 C11 117.9(4) . .
C3 C4 N2 123.8(4) . .
C3 C4 C5 126.3(5) . .
N2 C4 C5 109.8(4) . .
C6 C5 C4 106.7(4) . .
C6 C5 H5 127(3) . .
C4 C5 H5 126(3) . .
C5 C6 C7 108.0(4) . .
C5 C6 H6 125(4) . .
C7 C6 H6 127(4) . .
N2 C7 C8 125.5(4) . .
N2 C7 C6 109.4(4) . .
C8 C7 C6 125.1(4) . .
C7 C8 C9 125.0(4) . .
C7 C8 C17 117.4(4) . .
C9 C8 C17 117.7(4) . .
N3 C9 C8 125.2(4) . .
N3 C9 C10 110.1(4) . .
C8 C9 C10 124.7(4) . .
C10 C10 C9 107.4(3) 4_655 .
C10 C10 H10 135(3) 4_655 .
C9 C10 H10 117(3) . .
C16 C11 C12 117.0(4) . .
C16 C11 C3 121.1(4) . .
C12 C11 C3 121.6(4) . .
F1 C12 C13 119.2(4) . .
F1 C12 C11 119.3(4) . .
C13 C12 C11 121.5(4) . .
F2 C13 C14 120.1(4) . .
F2 C13 C12 120.1(4) . .
C14 C13 C12 119.8(4) . .
F3 C14 C13 120.6(4) . .
F3 C14 C15 119.2(4) . .
C13 C14 C15 120.2(5) . .
F4 C15 C16 121.3(4) . .
F4 C15 C14 119.1(4) . .
C16 C15 C14 119.6(4) . .
F5 C16 C15 118.2(4) . .
F5 C16 C11 119.8(4) . .
C15 C16 C11 121.9(4) . .
C18 C17 C22 116.9(4) . .
C18 C17 C8 124.2(4) . .
C22 C17 C8 118.8(4) . .
F6 C18 C17 119.3(4) . .
F6 C18 C19 118.4(4) . .
C17 C18 C19 122.3(5) . .
F7 C19 C20 120.3(4) . .
F7 C19 C18 120.4(5) . .
C20 C19 C18 119.2(5) . .
F8 C20 C19 120.3(5) . .
F8 C20 C21 119.2(5) . .
C19 C20 C21 120.5(4) . .
F9 C21 C20 120.1(4) . .
F9 C21 C22 120.8(5) . .
C20 C21 C22 119.0(4) . .
F10 C22 C21 118.2(4) . .
F10 C22 C17 119.8(4) . .
C21 C22 C17 122.0(4) . .
C33 C23 C33 114.5(8) 4_655 .
C33 C23 C24 119.7(4) 4_655 .
C33 C23 C24 119.7(4) . .
C34 C24 C34 116.4(8) 4_655 .
C34 C24 C23 118.2(4) 4_655 .
C34 C24 C23 118.2(4) . .
C35 C25 C35 115.2(7) . 4_655
C35 C25 C26 118.9(4) . .
C35 C25 C26 118.9(4) 4_655 .
C36 C26 C36 117.6(7) 4_655 .
C36 C26 C25 117.8(4) 4_655 .
C36 C26 C25 117.8(4) . .
C37 C27 C37 118.7(8) . 4_655
C37 C27 C28 117.6(4) . .
C37 C27 C28 117.6(4) 4_655 .
C38 C28 C38 115.3(8) 4_655 .
C38 C28 C27 118.6(4) 4_655 .
C38 C28 C27 118.6(4) . .
C39 C29 C39 114.8(7) . 4_655
C39 C29 C30 119.1(4) . .
C39 C29 C30 119.1(4) 4_655 .
C40 C30 C40 117.1(8) . 4_655
C40 C30 C29 118.5(4) . .
C40 C30 C29 118.5(4) 4_655 .
C41 C31 C41 114.4(8) 4_655 .
C41 C31 C32 119.4(4) 4_655 .
C41 C31 C32 119.4(4) . .
C42 C32 C42 117.3(8) . 4_655
C42 C32 C31 117.7(5) . .
C42 C32 C31 117.7(5) 4_655 .
C23 C33 C42 122.3(7) . .
C23 C33 C43 119.9(6) . .
C42 C33 C43 108.4(6) . .
C24 C34 C35 121.8(6) . .
C24 C34 C44 120.6(6) . .
C35 C34 C44 108.3(5) . .
C25 C35 C34 121.2(6) . .
C25 C35 C45 121.4(6) . .
C34 C35 C45 107.9(5) . .
C26 C36 C46 121.8(6) . .
C26 C36 C37 120.0(5) . .
C46 C36 C37 108.5(5) . .
C27 C37 C36 120.8(6) . .
C27 C37 C47 123.4(6) . .
C36 C37 C47 107.3(5) . .
C39 C38 C28 120.5(6) . .
C39 C38 C48 109.1(5) . .
C28 C38 C48 120.9(5) . .
C29 C39 C38 123.1(6) . .
C29 C39 C49 121.2(5) . .
C38 C39 C49 106.2(5) . .
C30 C40 C41 121.4(6) . .
C30 C40 C50 122.0(6) . .
C41 C40 C50 107.5(5) . .
C40 C41 C31 121.6(6) . .
C40 C41 C51 108.7(6) . .
C31 C41 C51 120.3(6) . .
C32 C42 C33 120.6(7) . .
C32 C42 C52 122.8(6) . .
C33 C42 C52 107.7(6) . .
C44 C43 C33 120.2(6) . .
C44 C43 C53 119.6(7) . .
C33 C43 C53 108.2(5) . .
C43 C44 C34 121.1(6) . .
C43 C44 C54 120.5(6) . .
C34 C44 C54 107.7(5) . .
C46 C45 C54 119.0(6) . .
C46 C45 C35 119.1(6) . .
C54 C45 C35 109.5(6) . .
C45 C46 C36 120.6(6) . .
C45 C46 C55 120.6(6) . .
C36 C46 C55 108.0(6) . .
C48 C47 C55 120.5(6) . .
C48 C47 C37 119.1(6) . .
C55 C47 C37 107.8(5) . .
C47 C48 C56 121.1(6) . .
C47 C48 C38 120.1(6) . .
C56 C48 C38 108.1(5) . .
C50 C49 C56 121.3(6) . .
C50 C49 C39 118.7(5) . .
C56 C49 C39 107.5(5) . .
C49 C50 C57 119.5(5) . .
C49 C50 C40 120.2(5) . .
C57 C50 C40 108.3(5) . .
C52 C51 C57 120.4(7) . .
C52 C51 C41 120.3(7) . .
C57 C51 C41 108.3(6) . .
C51 C52 C53 119.8(7) . .
C51 C52 C42 119.1(6) . .
C53 C52 C42 108.5(6) . .
C59 C53 C52 120.4(6) . .
C59 C53 C43 120.7(6) . .
C52 C53 C43 107.3(6) . .
C60 C54 C45 120.9(6) . .
C60 C54 C44 119.7(6) . .
C45 C54 C44 106.6(5) . .
C61 C55 C47 119.4(6) . .
C61 C55 C46 120.0(6) . .
C47 C55 C46 108.3(5) . .
C62 C56 C48 119.6(6) . .
C62 C56 C49 119.8(6) . .
C48 C56 C49 109.0(5) . .
C58 C57 C51 120.6(6) . .
C58 C57 C50 119.4(6) . .
C51 C57 C50 107.2(6) . .
C57 C58 C62 120.5(6) . .
C57 C58 C59 118.5(6) . .
C62 C58 C59 109.0(5) . .
C53 C59 C58 120.4(6) . .
C53 C59 C60 119.5(6) . .
C58 C59 C60 107.3(6) . .
C54 C60 C61 119.7(6) . .
C54 C60 C59 120.0(7) . .
C61 C60 C59 108.1(6) . .
C55 C61 C60 119.8(6) . .
C55 C61 C62 120.1(6) . .
C60 C61 C62 107.4(6) . .
C56 C62 C58 119.4(6) . .
C56 C62 C61 119.4(6) . .
C58 C62 C61 108.2(6) . .

loop_
_geom_bond_atom_site_label_1
_geom_bond_atom_site_label_2
_geom_bond_distance
_geom_bond_site_symmetry_2
Fe1 N1 2.054(6) .
Fe1 N3 2.055(6) .
Fe1 N2 2.081(4) .
Fe1 N2 2.081(4) 4_655
Fe1 Cl1 2.1888(19) .
F1 C12 1.334(5) .
F2 C13 1.337(5) .
F3 C14 1.343(6) .
F4 C15 1.349(5) .
F5 C16 1.344(5) .
F6 C18 1.345(6) .
F7 C19 1.341(6) .
F8 C20 1.343(5) .
F9 C21 1.344(5) .
F10 C22 1.346(5) .
N1 C2 1.386(6) 4_655
N1 C2 1.386(6) .
N2 C7 1.378(6) .
N2 C4 1.387(6) .
N3 C9 1.384(6) 4_655
N3 C9 1.384(6) .
C1 C1 1.345(10) 4_655
C1 C2 1.439(7) .
C1 H1 0.95(5) .
C2 C3 1.376(6) .
C3 C4 1.384(7) .
C3 C11 1.508(6) .
C4 C5 1.443(7) .
C5 C6 1.350(6) .
C5 H5 0.99(5) .
C6 C7 1.441(6) .
C6 H6 1.01(7) .
C7 C8 1.391(6) .
C8 C9 1.398(6) .
C8 C17 1.493(6) .
C9 C10 1.433(7) .
C10 C10 1.339(9) 4_655
C10 H10 1.00(5) .
C11 C16 1.385(7) .
C11 C12 1.393(6) .
C12 C13 1.381(7) .
C13 C14 1.362(7) .
C14 C15 1.382(6) .
C15 C16 1.370(6) .
C17 C18 1.375(7) .
C17 C22 1.388(7) .
C18 C19 1.388(7) .
C19 C20 1.367(7) .
C20 C21 1.380(7) .
C21 C22 1.385(7) .
C23 C33 1.417(8) 4_655
C23 C33 1.417(8) .
C23 C24 1.478(11) .
C24 C34 1.401(7) 4_655
C24 C34 1.401(7) .
C25 C35 1.425(7) .
C25 C35 1.425(7) 4_655
C25 C26 1.478(11) .
C26 C36 1.416(7) 4_655
C26 C36 1.416(7) .
C27 C37 1.388(7) .
C27 C37 1.388(7) 4_655
C27 C28 1.481(12) .
C28 C38 1.433(7) 4_655
C28 C38 1.433(7) .
C29 C39 1.398(7) .
C29 C39 1.398(7) 4_655
C29 C30 1.483(12) .
C30 C40 1.385(7) .
C30 C40 1.385(7) 4_655
C31 C41 1.423(8) 4_655
C31 C41 1.423(8) .
C31 C32 1.465(12) .
C32 C42 1.405(8) .
C32 C42 1.405(8) 4_655
C33 C42 1.434(8) .
C33 C43 1.447(9) .
C34 C35 1.429(8) .
C34 C44 1.455(8) .
C35 C45 1.439(8) .
C36 C46 1.434(8) .
C36 C37 1.442(8) .
C37 C47 1.455(8) .
C38 C39 1.427(8) .
C38 C48 1.451(8) .
C39 C49 1.496(8) .
C40 C41 1.415(9) .
C40 C50 1.478(8) .
C41 C51 1.476(9) .
C42 C52 1.466(10) .
C43 C44 1.360(8) .
C43 C53 1.463(9) .
C44 C54 1.464(9) .
C45 C46 1.397(9) .
C45 C54 1.438(8) .
C46 C55 1.437(8) .
C47 C48 1.375(8) .
C47 C55 1.437(9) .
C48 C56 1.421(9) .
C49 C50 1.360(8) .
C49 C56 1.430(8) .
C50 C57 1.460(8) .
C51 C52 1.358(9) .
C51 C57 1.438(10) .
C52 C53 1.438(9) .
C53 C59 1.381(10) .
C54 C60 1.389(9) .
C55 C61 1.392(9) .
C56 C62 1.404(9) .
C57 C58 1.395(9) .
C58 C62 1.425(9) .
C58 C59 1.438(9) .
C59 C60 1.453(9) .
C60 C61 1.446(9) .
C61 C62 1.451(9) .

loop_
_geom_hbond_atom_site_label_D
_geom_hbond_atom_site_label_H
_geom_hbond_atom_site_label_A
_geom_hbond_distance_DH
_geom_hbond_distance_HA
_geom_hbond_distance_DA
_geom_hbond_angle_DHA
_geom_hbond_site_symmetry_A
C1 H1 Cl1 0.95(5) 2.83(5) 3.245(5) 107(3) 2_664
